data_4511914
loop_
_publ_author_name
'Kundu, Subrata'
'Kumar, Jitendra'
'Kumar, Arun'
'Verma, Sandeep'
'Chandrasekhar, Vadapalli'

_publ_section_title
;
 Multi-Uracil Arrays Built on Organostannoxane, Organotelluroxane, and
 Copper(II) Carboxylate Platforms. C--H&#x00B7;&#x00B7;&#x00B7;O
 Interactions Leading to Tetrameric Uracil Motifs
;
_journal_issue 10
_journal_name_full 'Crystal Growth &amp; Design'
_journal_page_first 5171
_journal_paper_doi 10.1021/cg500900n
_journal_volume 14
_journal_year 2014
_chemical_formula_moiety 'C30 H52 N4 O10 Sn2'
_chemical_formula_sum 'C30 H52 N4 O10 Sn2'
_chemical_formula_weight 866.18
_chemical_name_systematic
;
 ? 
;
_space_group_crystal_system monoclinic
_space_group_IT_number 14
_space_group_name_Hall '-P 2yn'
_space_group_name_H-M_alt 'P 1 21/n 1'
_symmetry_space_group_name_Hall '-P 2yn'
_symmetry_space_group_name_H-M 'P 1 21/n 1'
_atom_sites_solution_hydrogens geom
_atom_sites_solution_primary direct
_atom_sites_solution_secondary difmap
_audit_creation_date 2014-02-26
_audit_creation_method
;
  Olex2 1.2
  (compiled 2012.05.09 svn.r2324, GUI svn.r4230)
;
_cell_angle_alpha 90.00
_cell_angle_beta 93.357(2)
_cell_angle_gamma 90.00
_cell_formula_units_Z 2
_cell_length_a 9.1622(7)
_cell_length_b 19.9765(16)
_cell_length_c 10.0933(9)
_cell_measurement_reflns_used 9952
_cell_measurement_temperature 100(2)
_cell_measurement_theta_max 28.49
_cell_measurement_theta_min 2.26
_cell_volume 1844.2(3)
_computing_cell_refinement 'Bruker SAINT'
_computing_data_collection 'Bruker APEX2'
_computing_data_reduction 'Bruker SAINT'
_computing_molecular_graphics
;
O. V. Dolomanov, L. J. Bourhis, R. J. Gildea, J. A. K. Howard and H. Puschmann,
OLEX2: a complete structure solution, refinement and analysis program.
J. Appl. Cryst. (2009). 42, 339-341.
;
_computing_publication_material
;
O. V. Dolomanov, L. J. Bourhis, R. J. Gildea, J. A. K. Howard and H. Puschmann,
OLEX2: a complete structure solution, refinement and analysis program.
J. Appl. Cryst. (2009). 42, 339-341.
;
_computing_structure_refinement 'SHELXL-97 (Sheldrick, 2008)'
_computing_structure_solution 'SHELXS-97 (Sheldrick, 2008)'
_diffrn_ambient_temperature 100(2)
_diffrn_measured_fraction_theta_full 0.999
_diffrn_measured_fraction_theta_max 0.999
_diffrn_radiation_monochromator graphite
_diffrn_radiation_type MoK\a
_diffrn_radiation_wavelength 0.71073
_diffrn_reflns_av_R_equivalents 0.1264
_diffrn_reflns_av_unetI/netI 0.0743
_diffrn_reflns_limit_h_max 11
_diffrn_reflns_limit_h_min -9
_diffrn_reflns_limit_k_max 24
_diffrn_reflns_limit_k_min -24
_diffrn_reflns_limit_l_max 11
_diffrn_reflns_limit_l_min -12
_diffrn_reflns_number 12892
_diffrn_reflns_theta_full 25.50
_diffrn_reflns_theta_max 25.50
_diffrn_reflns_theta_min 2.04
_diffrn_source 'fine-focus sealed tube'
_exptl_absorpt_coefficient_mu 1.406
_exptl_absorpt_correction_T_max 0.845
_exptl_absorpt_correction_T_min 0.776
_exptl_absorpt_correction_type empirical
_exptl_absorpt_process_details sadabs
_exptl_crystal_colour colourless
_exptl_crystal_density_diffrn 1.560
_exptl_crystal_density_method 'not measured'
_exptl_crystal_description block
_exptl_crystal_F_000 880.0
_exptl_crystal_size_max 0.18
_exptl_crystal_size_mid 0.16
_exptl_crystal_size_min 0.12
_refine_diff_density_max 1.594
_refine_diff_density_min -2.525
_refine_diff_density_rms 0.189
_refine_ls_extinction_method none
_refine_ls_goodness_of_fit_ref 1.061
_refine_ls_hydrogen_treatment mixed
_refine_ls_matrix_type full
_refine_ls_number_parameters 222
_refine_ls_number_reflns 3427
_refine_ls_number_restraints 0
_refine_ls_restrained_S_all 1.061
_refine_ls_R_factor_all 0.0525
_refine_ls_R_factor_gt 0.0486
_refine_ls_shift/su_max 0.001
_refine_ls_shift/su_mean 0.000
_refine_ls_structure_factor_coef Fsqd
_refine_ls_weighting_details 'calc w=1/[\s^2^(Fo^2^)+(0.0696P)^2^+1.6550P] where P=(Fo^2^+2Fc^2^)/3'
_refine_ls_weighting_scheme calc
_refine_ls_wR_factor_gt 0.1189
_refine_ls_wR_factor_ref 0.1225
_reflns_number_gt 3123
_reflns_number_total 3427
_reflns_threshold_expression >2sigma(I)
_cod_data_source_file cg500900n_si_001.cif
_cod_data_source_block 1
_cod_depositor_comments 'Adding full bibliography for 4511914--4511918.cif.'
_cod_database_code 4511914

loop_
_space_group_symop_id
_space_group_symop_operation_xyz
1 'x, y, z'
2 '-x+1/2, y+1/2, -z+1/2'
3 '-x, -y, -z'
4 'x-1/2, -y-1/2, z-1/2'

loop_
_atom_site_label
_atom_site_type_symbol
_atom_site_fract_x
_atom_site_fract_y
_atom_site_fract_z
_atom_site_U_iso_or_equiv
_atom_site_adp_type
_atom_site_occupancy
_atom_site_symmetry_multiplicity
_atom_site_calc_flag
_atom_site_refinement_flags
Sn1 Sn -0.05080(2) 0.044578(11) 0.85906(2) 0.01099(14) Uani 1 1 d .
O1 O -0.1020(3) 0.15217(12) 0.8697(3) 0.0158(6) Uani 1 1 d .
O3 O -0.0812(3) 0.17378(14) 1.0872(3) 0.0239(6) Uani 1 1 d .
O2 O 0.1054(3) 0.34368(14) 0.7866(3) 0.0247(7) Uani 1 1 d .
O4 O 0.5350(3) 0.23430(15) 0.8755(3) 0.0259(7) Uani 1 1 d .
C13 C -0.3731(5) 0.0349(3) 0.8957(6) 0.0432(14) Uani 1 1 d .
H13A H -0.3649 0.0818 0.9156 0.065 Uiso 1 1 calc R
H13B H -0.3468 0.0094 0.9741 0.065 Uiso 1 1 calc R
H13C H -0.4719 0.0247 0.8657 0.065 Uiso 1 1 calc R
N1 N 0.1373(3) 0.29070(15) 0.9862(3) 0.0155(7) Uani 1 1 d .
N3 N 0.3214(3) 0.28997(16) 0.8360(4) 0.0173(7) Uani 1 1 d .
C10 C -0.2702(4) 0.01707(19) 0.7869(4) 0.0171(8) Uani 1 1 d .
C12 C -0.2764(6) -0.0570(3) 0.7553(7) 0.0467(15) Uani 1 1 d .
H12A H -0.3732 -0.0686 0.7215 0.070 Uiso 1 1 calc R
H12B H -0.2521 -0.0822 0.8345 0.070 Uiso 1 1 calc R
H12C H -0.2078 -0.0671 0.6898 0.070 Uiso 1 1 calc R
C11 C -0.3126(5) 0.0585(3) 0.6636(6) 0.0384(13) Uani 1 1 d .
H11A H -0.4124 0.0494 0.6352 0.058 Uiso 1 1 calc R
H11B H -0.2502 0.0469 0.5939 0.058 Uiso 1 1 calc R
H11C H -0.3017 0.1052 0.6841 0.058 Uiso 1 1 calc R
C9 C -0.1016(4) 0.19116(18) 0.9685(4) 0.0147(8) Uani 1 1 d .
C8 C -0.1258(4) 0.26497(17) 0.9393(4) 0.0164(8) Uani 1 1 d .
H8A H -0.2234 0.2776 0.9622 0.020 Uiso 1 1 calc R
H8B H -0.1183 0.2730 0.8451 0.020 Uiso 1 1 calc R
C7 C -0.0129(4) 0.30788(18) 1.0183(4) 0.0174(8) Uani 1 1 d .
H7A H -0.0311 0.3548 0.9986 0.021 Uiso 1 1 calc R
H7B H -0.0234 0.3012 1.1125 0.021 Uiso 1 1 calc R
C6 C 0.2281(4) 0.25472(19) 1.0735(4) 0.0179(8) Uani 1 1 d .
H6 H 0.1949 0.2433 1.1559 0.021 Uiso 1 1 calc R
C5 C 0.3633(4) 0.23548(19) 1.0437(4) 0.0187(8) Uani 1 1 d .
H5 H 0.4219 0.2117 1.1056 0.022 Uiso 1 1 calc R
C4 C 0.4171(4) 0.25148(19) 0.9174(4) 0.0187(8) Uani 1 1 d .
C2 C 0.1822(4) 0.31093(18) 0.8642(4) 0.0169(8) Uani 1 1 d .
C14 C 0.1339(4) 0.0634(2) 0.7387(4) 0.0164(8) Uani 1 1 d .
C15 C 0.0761(5) 0.0967(2) 0.6108(5) 0.0299(10) Uani 1 1 d .
H15A H 0.0251 0.1371 0.6314 0.045 Uiso 1 1 calc R
H15B H 0.0104 0.0668 0.5627 0.045 Uiso 1 1 calc R
H15C H 0.1564 0.1074 0.5575 0.045 Uiso 1 1 calc R
C17 C 0.2394(5) 0.1105(2) 0.8135(5) 0.0272(10) Uani 1 1 d .
H17A H 0.3198 0.1204 0.7597 0.041 Uiso 1 1 calc R
H17B H 0.2756 0.0897 0.8946 0.041 Uiso 1 1 calc R
H17C H 0.1897 0.1513 0.8334 0.041 Uiso 1 1 calc R
C16 C 0.2095(4) -0.0024(2) 0.7083(4) 0.0232(9) Uani 1 1 d .
H16A H 0.2889 0.0061 0.6526 0.035 Uiso 1 1 calc R
H16B H 0.1406 -0.0321 0.6634 0.035 Uiso 1 1 calc R
H16C H 0.2465 -0.0226 0.7897 0.035 Uiso 1 1 calc R
O5 O -0.0152(3) 0.05135(13) 1.0587(3) 0.0160(6) Uani 1 1 d .
H5O H -0.036(5) 0.089(3) 1.092(5) 0.033(14) Uiso 1 1 d .
H3N H 0.351(5) 0.298(2) 0.756(5) 0.029(13) Uiso 1 1 d .

loop_
_atom_site_aniso_label
_atom_site_aniso_U_11
_atom_site_aniso_U_22
_atom_site_aniso_U_33
_atom_site_aniso_U_23
_atom_site_aniso_U_13
_atom_site_aniso_U_12
Sn1 0.01038(19) 0.0042(2) 0.0186(2) -0.00028(8) 0.00294(12) 0.00029(7)
O1 0.0189(13) 0.0048(13) 0.0240(15) -0.0033(11) 0.0041(11) 0.0035(10)
O3 0.0369(16) 0.0092(14) 0.0265(16) -0.0010(13) 0.0091(12) 0.0049(11)
O2 0.0246(15) 0.0162(15) 0.0334(17) 0.0097(13) 0.0021(13) 0.0036(11)
O4 0.0115(14) 0.0293(17) 0.0374(17) 0.0001(14) 0.0056(12) -0.0016(11)
C13 0.016(2) 0.069(4) 0.044(3) -0.002(3) 0.001(2) -0.003(2)
N1 0.0130(15) 0.0082(15) 0.0255(18) -0.0008(14) 0.0013(13) -0.0005(11)
N3 0.0160(16) 0.0129(16) 0.0240(18) 0.0032(14) 0.0087(14) -0.0029(12)
C10 0.0118(17) 0.013(2) 0.026(2) -0.0001(17) -0.0001(15) -0.0023(14)
C12 0.036(3) 0.022(2) 0.080(4) -0.007(3) -0.018(3) -0.010(2)
C11 0.028(2) 0.040(3) 0.046(3) 0.019(3) -0.015(2) -0.013(2)
C9 0.0084(16) 0.0076(18) 0.029(2) -0.0007(17) 0.0053(14) 0.0019(13)
C8 0.0154(18) 0.0048(18) 0.029(2) -0.0011(16) 0.0033(15) 0.0009(13)
C7 0.0194(19) 0.0074(18) 0.026(2) -0.0020(16) 0.0048(16) -0.0010(14)
C6 0.0179(18) 0.015(2) 0.0213(19) 0.0009(16) 0.0024(15) -0.0050(14)
C5 0.0140(18) 0.017(2) 0.025(2) -0.0015(17) 0.0005(15) -0.0002(14)
C4 0.0153(19) 0.0135(19) 0.027(2) -0.0029(17) 0.0021(16) -0.0067(14)
C2 0.0174(19) 0.0067(18) 0.027(2) -0.0021(17) 0.0037(16) -0.0082(14)
C14 0.0139(18) 0.0096(17) 0.027(2) 0.0007(17) 0.0105(15) -0.0008(14)
C15 0.025(2) 0.034(3) 0.032(2) 0.010(2) 0.0080(19) 0.0016(18)
C17 0.021(2) 0.017(2) 0.044(3) -0.006(2) 0.0090(19) -0.0078(16)
C16 0.0182(19) 0.019(2) 0.033(2) -0.0082(19) 0.0059(17) 0.0032(15)
O5 0.0250(15) 0.0046(14) 0.0183(15) -0.0030(11) 0.0010(12) 0.0047(10)

loop_
_atom_type_symbol
_atom_type_description
_atom_type_scat_dispersion_real
_atom_type_scat_dispersion_imag
_atom_type_scat_source
C C 0.0033 0.0016 'International Tables Vol C Tables 4.2.6.8 and 6.1.1.4'
N N 0.0061 0.0033 'International Tables Vol C Tables 4.2.6.8 and 6.1.1.4'
O O 0.0106 0.0060 'International Tables Vol C Tables 4.2.6.8 and 6.1.1.4'
Sn Sn -0.6537 1.4246 'International Tables Vol C Tables 4.2.6.8 and 6.1.1.4'
H H 0.0000 0.0000 'International Tables Vol C Tables 4.2.6.8 and 6.1.1.4'

loop_
_geom_angle_atom_site_label_1
_geom_angle_atom_site_label_2
_geom_angle_atom_site_label_3
_geom_angle
_geom_angle_site_symmetry_1
_geom_angle_site_symmetry_3
C10 Sn1 O1 93.89(12) . .
C10 Sn1 C14 126.38(15) . .
C10 Sn1 O5 97.88(13) . 3_557
C14 Sn1 O1 91.89(13) . .
O5 Sn1 O1 84.77(10) . .
O5 Sn1 O1 154.41(11) 3_557 .
O5 Sn1 C10 116.29(14) . .
O5 Sn1 C14 99.16(13) 3_557 .
O5 Sn1 C14 117.32(14) . .
O5 Sn1 O5 69.65(12) . 3_557
C9 O1 Sn1 130.4(2) . .
H13A C13 H13B 109.5 . .
H13A C13 H13C 109.5 . .
H13B C13 H13C 109.5 . .
C10 C13 H13A 109.5 . .
C10 C13 H13B 109.5 . .
C10 C13 H13C 109.5 . .
C6 N1 C7 121.2(3) . .
C6 N1 C2 121.5(3) . .
C2 N1 C7 117.3(3) . .
C4 N3 H3N 115(3) . .
C2 N3 C4 126.8(3) . .
C2 N3 H3N 118(3) . .
C13 C10 Sn1 107.3(3) . .
C13 C10 C12 111.2(4) . .
C12 C10 Sn1 109.9(3) . .
C11 C10 Sn1 108.8(3) . .
C11 C10 C13 108.8(4) . .
C11 C10 C12 110.7(4) . .
C10 C12 H12A 109.5 . .
C10 C12 H12B 109.5 . .
C10 C12 H12C 109.5 . .
H12A C12 H12B 109.5 . .
H12A C12 H12C 109.5 . .
H12B C12 H12C 109.5 . .
C10 C11 H11A 109.5 . .
C10 C11 H11B 109.5 . .
C10 C11 H11C 109.5 . .
H11A C11 H11B 109.5 . .
H11A C11 H11C 109.5 . .
H11B C11 H11C 109.5 . .
O1 C9 C8 116.8(3) . .
O3 C9 O1 125.3(3) . .
O3 C9 C8 117.9(3) . .
C9 C8 H8A 109.5 . .
C9 C8 H8B 109.5 . .
C9 C8 C7 110.9(3) . .
H8A C8 H8B 108.1 . .
C7 C8 H8A 109.5 . .
C7 C8 H8B 109.5 . .
N1 C7 C8 111.5(3) . .
N1 C7 H7A 109.3 . .
N1 C7 H7B 109.3 . .
C8 C7 H7A 109.3 . .
C8 C7 H7B 109.3 . .
H7A C7 H7B 108.0 . .
N1 C6 H6 118.8 . .
C5 C6 N1 122.3(4) . .
C5 C6 H6 118.8 . .
C6 C5 H5 119.9 . .
C6 C5 C4 120.3(4) . .
C4 C5 H5 119.9 . .
O4 C4 N3 119.0(4) . .
O4 C4 C5 126.8(4) . .
N3 C4 C5 114.2(3) . .
O2 C2 N1 122.8(4) . .
O2 C2 N3 122.4(4) . .
N3 C2 N1 114.8(3) . .
C15 C14 Sn1 107.9(2) . .
C15 C14 C16 110.2(3) . .
C17 C14 Sn1 108.9(3) . .
C17 C14 C15 109.3(4) . .
C17 C14 C16 110.5(3) . .
C16 C14 Sn1 109.9(3) . .
C14 C15 H15A 109.5 . .
C14 C15 H15B 109.5 . .
C14 C15 H15C 109.5 . .
H15A C15 H15B 109.5 . .
H15A C15 H15C 109.5 . .
H15B C15 H15C 109.5 . .
C14 C17 H17A 109.5 . .
C14 C17 H17B 109.5 . .
C14 C17 H17C 109.5 . .
H17A C17 H17B 109.5 . .
H17A C17 H17C 109.5 . .
H17B C17 H17C 109.5 . .
C14 C16 H16A 109.5 . .
C14 C16 H16B 109.5 . .
C14 C16 H16C 109.5 . .
H16A C16 H16B 109.5 . .
H16A C16 H16C 109.5 . .
H16B C16 H16C 109.5 . .
Sn1 O5 Sn1 110.35(12) . 3_557
Sn1 O5 H5O 134(3) 3_557 .
Sn1 O5 H5O 115(3) . .

loop_
_geom_bond_atom_site_label_1
_geom_bond_atom_site_label_2
_geom_bond_distance
_geom_bond_site_symmetry_2
Sn1 O1 2.204(2) .
Sn1 C10 2.169(4) .
Sn1 C14 2.173(4) .
Sn1 O5 2.161(3) 3_557
Sn1 O5 2.027(3) .
O1 C9 1.265(5) .
O3 C9 1.251(5) .
O2 C2 1.213(5) .
O4 C4 1.232(5) .
C13 H13A 0.9600 .
C13 H13B 0.9600 .
C13 H13C 0.9600 .
C13 C10 1.530(7) .
N1 C7 1.473(5) .
N1 C6 1.378(5) .
N1 C2 1.381(5) .
N3 C4 1.396(5) .
N3 C2 1.388(5) .
N3 H3N 0.88(5) .
C10 C12 1.513(6) .
C10 C11 1.526(6) .
C12 H12A 0.9600 .
C12 H12B 0.9600 .
C12 H12C 0.9600 .
C11 H11A 0.9600 .
C11 H11B 0.9600 .
C11 H11C 0.9600 .
C9 C8 1.517(5) .
C8 H8A 0.9700 .
C8 H8B 0.9700 .
C8 C7 1.531(5) .
C7 H7A 0.9700 .
C7 H7B 0.9700 .
C6 H6 0.9300 .
C6 C5 1.348(5) .
C5 H5 0.9300 .
C5 C4 1.430(6) .
C14 C15 1.519(6) .
C14 C17 1.518(6) .
C14 C16 1.526(5) .
C15 H15A 0.9600 .
C15 H15B 0.9600 .
C15 H15C 0.9600 .
C17 H17A 0.9600 .
C17 H17B 0.9600 .
C17 H17C 0.9600 .
C16 H16A 0.9600 .
C16 H16B 0.9600 .
C16 H16C 0.9600 .
O5 Sn1 2.161(3) 3_557
O5 H5O 0.85(6) .

loop_
_geom_torsion_atom_site_label_1
_geom_torsion_atom_site_label_2
_geom_torsion_atom_site_label_3
_geom_torsion_atom_site_label_4
_geom_torsion
_geom_torsion_site_symmetry_1
_geom_torsion_site_symmetry_4
Sn1 O1 C9 O3 -5.9(5) . .
Sn1 O1 C9 C8 173.2(2) . .
O1 Sn1 C10 C13 -63.6(3) . .
O1 Sn1 C10 C12 175.3(4) . .
O1 Sn1 C10 C11 53.9(3) . .
O1 Sn1 C14 C15 -61.1(3) . .
O1 Sn1 C14 C17 57.5(3) . .
O1 Sn1 C14 C16 178.7(3) . .
O1 Sn1 O5 Sn1 -179.39(14) . 3_557
O1 C9 C8 C7 -132.7(3) . .
O3 C9 C8 C7 46.4(5) . .
N1 C6 C5 C4 -0.7(6) . .
C10 Sn1 O1 C9 116.3(3) . .
C10 Sn1 C14 C15 35.2(4) . .
C10 Sn1 C14 C17 153.7(3) . .
C10 Sn1 C14 C16 -85.1(3) . .
C10 Sn1 O5 Sn1 88.85(17) . 3_557
C9 C8 C7 N1 59.5(4) . .
C7 N1 C6 C5 176.6(3) . .
C7 N1 C2 O2 2.6(5) . .
C7 N1 C2 N3 -176.3(3) . .
C6 N1 C7 C8 -105.7(4) . .
C6 N1 C2 O2 -178.6(4) . .
C6 N1 C2 N3 2.4(5) . .
C6 C5 C4 O4 -176.3(4) . .
C6 C5 C4 N3 2.9(5) . .
C4 N3 C2 O2 -179.0(4) . .
C4 N3 C2 N1 0.0(5) . .
C2 N1 C7 C8 73.0(4) . .
C2 N1 C6 C5 -2.1(6) . .
C2 N3 C4 O4 176.7(4) . .
C2 N3 C4 C5 -2.6(5) . .
C14 Sn1 O1 C9 -117.1(3) . .
C14 Sn1 C10 C13 -158.8(3) . .
C14 Sn1 C10 C12 80.1(4) . .
C14 Sn1 C10 C11 -41.3(4) . .
C14 Sn1 O5 Sn1 -89.97(17) . 3_557
O5 Sn1 O1 C9 -1.1(4) 3_557 .
O5 Sn1 O1 C9 0.2(3) . .
O5 Sn1 C10 C13 93.6(3) 3_557 .
O5 Sn1 C10 C13 22.5(3) . .
O5 Sn1 C10 C12 -27.5(4) 3_557 .
O5 Sn1 C10 C12 -98.6(4) . .
O5 Sn1 C10 C11 -148.8(3) 3_557 .
O5 Sn1 C10 C11 140.0(3) . .
O5 Sn1 C14 C15 -146.1(3) . .
O5 Sn1 C14 C15 142.1(3) 3_557 .
O5 Sn1 C14 C17 -99.3(3) 3_557 .
O5 Sn1 C14 C17 -27.6(3) . .
O5 Sn1 C14 C16 93.6(3) . .
O5 Sn1 C14 C16 21.9(3) 3_557 .
O5 Sn1 O5 Sn1 0.0 3_557 3_557
